data_1521071
loop_
_publ_author_name
'Gromilov, S.A.'
'Virovets, A.V.'
'Baidina, I.A.'
'Tatarchuk, V.V.'
'Druzhinina, I.A.'

_publ_section_title
;
 Crystal structure of (Pd (N H3)4)3 (Pd (N H3)3 Cl)2 Cl8
;
_journal_name_full 'Zhurnal Strukturnoi Khimii (Issue-No. from 1981)'
_journal_page_first 777
_journal_page_last 781
_journal_volume 40
_journal_year 1999
_chemical_formula_sum 'Cl10 H54 N18 Pd5'
_chemical_name_systematic '((Pd (N H3)4)3 (Pd (N H3)3 Cl)2) Cl8'
_space_group_IT_number 137
_symmetry_space_group_name_Hall '-P 4ac 2a'
_symmetry_space_group_name_H-M 'P 42/n m c :2'
_cell_angle_alpha 90
_cell_angle_beta 90
_cell_angle_gamma 90
_cell_formula_units_Z 2
_cell_length_a 10.521
_cell_length_b 10.521
_cell_length_c 16.866
_cell_volume 1866.922
_citation_journal_id_ASTM ZSTKAI
_cod_data_source_file Gromilov_ZSTKAI_1999_934.cif
_cod_data_source_block H54Cl10N18Pd5
_cod_original_formula_sum 'H54 Cl10 N18 Pd5'
_cod_database_code 1521071

loop_
_symmetry_equiv_pos_as_xyz
x,y,z
-y+1/2,x,z+1/2
-x+1/2,-y+1/2,z
y,-x+1/2,z+1/2
x+1/2,-y,-z
y+1/2,x+1/2,-z+1/2
-x,y+1/2,-z
-y,-x,-z+1/2
-x,-y,-z
y-1/2,-x,-z-1/2
x-1/2,y-1/2,-z
-y,x-1/2,-z-1/2
-x-1/2,y,z
-y-1/2,-x-1/2,z-1/2
x,-y-1/2,z
y,x,z-1/2

loop_
_atom_site_label
_atom_site_type_symbol
_atom_site_fract_x
_atom_site_fract_y
_atom_site_fract_z
_atom_site_occupancy
_atom_site_U_iso_or_equiv
_atom_site_attached_hydrogens
Cl1 Cl-1 0.25 0.25 0.0877 1 0.0 0
Pd1 Pd+2 0.75 0.25 0.75 1 0.0 0
Pd3 Pd+2 0.25 0.25 0.2239 1 0.0 0
N4 N-3 0.0572 0.25 0.2237 1 0.0 3
N2 N-3 0.942 0.25 0.5073 1 0.0 3
N5 N-3 0.25 0.25 0.3445 1 0.0 2
N1 N-3 0.9415 0.25 0.7473 1 0.0 3
Cl2 Cl-1 0.0267 0.4819 0.8725 1 0.0 0
N3 N-3 0.75 0.0575 0.5937 1 0.0 3
Pd2 Pd+2 0.75 0.25 0.5063 1 0.0 0
